data_7150791
loop_
_publ_author_name
'Jennings, W. Brian'
'McCarthy, Noel J. P.'
'Kelly, Padraig'
'Malone, John F.'

_publ_section_title
;
 Topically resolved intramolecular CH-\p interactions in phenylalanine
 derivatives
;
_journal_issue 24
_journal_name_full 'Organic &amp; Biomolecular Chemistry'
_journal_page_first 5156
_journal_page_last 5162
_journal_paper_doi 10.1039/b916021n
_journal_volume 7
_journal_year 2009
_chemical_absolute_configuration rm
_chemical_formula_moiety 'C23 H21 N O3'
_chemical_formula_sum 'C23 H21 N O3'
_chemical_formula_weight 359.41
_chemical_name_systematic
;
?
;
_space_group_IT_number 19
_symmetry_cell_setting orthorhombic
_symmetry_space_group_name_Hall 'P 2ac 2ab'
_symmetry_space_group_name_H-M 'P 21 21 21'
_atom_sites_solution_hydrogens difmap
_atom_sites_solution_primary direct
_atom_sites_solution_secondary difmap
_audit_creation_method SHELXL-97
_cell_angle_alpha 90.00
_cell_angle_beta 90.00
_cell_angle_gamma 90.00
_cell_formula_units_Z 4
_cell_length_a 9.212(2)
_cell_length_b 10.822(3)
_cell_length_c 19.309(5)
_cell_measurement_reflns_used 997
_cell_measurement_temperature 150(2)
_cell_measurement_theta_max 24.90
_cell_measurement_theta_min 3.09
_cell_volume 1925.0(8)
_computing_cell_refinement 'Bruker SMART'
_computing_data_collection 'Bruker SMART'
_computing_data_reduction 'Bruker SAINT'
_computing_molecular_graphics 'Bruker SHELXTL'
_computing_publication_material 'SHELXL-97 (Sheldrick, 1997)'
_computing_structure_refinement 'SHELXL-97 (Sheldrick, 1997)'
_computing_structure_solution 'SHELXS-97 (Sheldrick, 1990)'
_diffrn_ambient_temperature 150(2)
_diffrn_measured_fraction_theta_full 0.996
_diffrn_measured_fraction_theta_max 0.996
_diffrn_measurement_device_type 'Bruker SMART CCD area detector'
_diffrn_measurement_method 'phi and omega scan'
_diffrn_radiation_monochromator graphite
_diffrn_radiation_source 'fine-focus sealed tube'
_diffrn_radiation_type MoK\a
_diffrn_radiation_wavelength 0.71073
_diffrn_reflns_av_R_equivalents 0.0382
_diffrn_reflns_av_sigmaI/netI 0.0277
_diffrn_reflns_limit_h_max 11
_diffrn_reflns_limit_h_min -11
_diffrn_reflns_limit_k_max 13
_diffrn_reflns_limit_k_min -13
_diffrn_reflns_limit_l_max 24
_diffrn_reflns_limit_l_min -24
_diffrn_reflns_number 20500
_diffrn_reflns_theta_full 26.42
_diffrn_reflns_theta_max 26.42
_diffrn_reflns_theta_min 2.11
_exptl_absorpt_coefficient_mu 0.082
_exptl_absorpt_correction_T_max 0.982
_exptl_absorpt_correction_T_min 0.946
_exptl_absorpt_correction_type empirical
_exptl_absorpt_process_details 'Bruker SADABS'
_exptl_crystal_colour colourless
_exptl_crystal_density_diffrn 1.240
_exptl_crystal_density_method 'not measured'
_exptl_crystal_description blocks
_exptl_crystal_F_000 760
_exptl_crystal_size_max 0.50
_exptl_crystal_size_mid 0.25
_exptl_crystal_size_min 0.20
_refine_diff_density_max 0.150
_refine_diff_density_min -0.135
_refine_diff_density_rms 0.030
_refine_ls_abs_structure_details 'Flack H D (1983), Acta Cryst. A39, 876-881'
_refine_ls_abs_structure_Flack -0.5(9)
_refine_ls_extinction_method none
_refine_ls_goodness_of_fit_ref 1.046
_refine_ls_hydrogen_treatment constr
_refine_ls_matrix_type full
_refine_ls_number_parameters 246
_refine_ls_number_reflns 3936
_refine_ls_number_restraints 0
_refine_ls_restrained_S_all 1.046
_refine_ls_R_factor_all 0.0414
_refine_ls_R_factor_gt 0.0350
_refine_ls_shift/su_max 0.000
_refine_ls_shift/su_mean 0.000
_refine_ls_structure_factor_coef Fsqd
_refine_ls_weighting_details 'calc w=1/[\s^2^(Fo^2^)+(0.0496P)^2^+0.0000P] where P=(Fo^2^+2Fc^2^)/3'
_refine_ls_weighting_scheme calc
_refine_ls_wR_factor_gt 0.0824
_refine_ls_wR_factor_ref 0.0851
_reflns_number_gt 3447
_reflns_number_total 3936
_reflns_threshold_expression >2sigma(I)
_cod_data_source_file b916021n.txt
_cod_data_source_block imine2
_cod_original_cell_volume 1924.9(9)
_cod_original_sg_symbol_H-M P2(1)2(1)2(1)
_cod_database_code 7150791

loop_
_symmetry_equiv_pos_as_xyz
'x, y, z'
'-x+1/2, -y, z+1/2'
'-x, y+1/2, -z+1/2'
'x+1/2, -y+1/2, -z'

loop_
_atom_site_label
_atom_site_type_symbol
_atom_site_fract_x
_atom_site_fract_y
_atom_site_fract_z
_atom_site_U_iso_or_equiv
_atom_site_adp_type
_atom_site_occupancy
_atom_site_symmetry_multiplicity
_atom_site_calc_flag
_atom_site_refinement_flags
_atom_site_disorder_assembly
_atom_site_disorder_group
C1 C 0.04287(15) -0.20932(13) 0.87906(7) 0.0282(3) Uani 1 1 d . . .
N1 N 0.08001(13) -0.09534(11) 0.87465(6) 0.0308(3) Uani 1 1 d . . .
C2 C 0.14528(15) -0.31699(13) 0.88565(7) 0.0292(3) Uani 1 1 d . . .
C3 C 0.17869(16) -0.38851(14) 0.82851(8) 0.0320(3) Uani 1 1 d . . .
H3 H 0.1403 -0.3674 0.7844 0.038 Uiso 1 1 calc R . .
C4 C 0.26790(16) -0.49073(14) 0.83536(9) 0.0383(4) Uani 1 1 d . . .
H4 H 0.2913 -0.5392 0.7959 0.046 Uiso 1 1 calc R . .
C5 C 0.32288(19) -0.52229(15) 0.89942(10) 0.0444(4) Uani 1 1 d . . .
H5 H 0.3825 -0.5934 0.9042 0.053 Uiso 1 1 calc R . .
C6 C 0.2912(2) -0.45043(17) 0.95662(9) 0.0483(4) Uani 1 1 d . . .
H6 H 0.3303 -0.4713 1.0006 0.058 Uiso 1 1 calc R . .
C7 C 0.20240(17) -0.34806(15) 0.94971(8) 0.0399(4) Uani 1 1 d . . .
H7 H 0.1805 -0.2988 0.9891 0.048 Uiso 1 1 calc R . .
C8 C -0.11474(16) -0.23857(14) 0.87664(7) 0.0312(3) Uani 1 1 d . . .
C9 C -0.21449(16) -0.14723(15) 0.85731(8) 0.0362(4) Uani 1 1 d . . .
H9 H -0.1810 -0.0667 0.8461 0.043 Uiso 1 1 calc R . .
C10 C -0.36093(17) -0.17325(16) 0.85443(9) 0.0429(4) Uani 1 1 d . . .
H10 H -0.4275 -0.1103 0.8415 0.052 Uiso 1 1 calc R . .
C11 C -0.41175(19) -0.29039(16) 0.87024(9) 0.0464(4) Uani 1 1 d . . .
H11 H -0.5126 -0.3082 0.8680 0.056 Uiso 1 1 calc R . .
C12 C -0.31390(18) -0.38107(16) 0.88935(10) 0.0465(4) Uani 1 1 d . . .
H12 H -0.3478 -0.4616 0.9004 0.056 Uiso 1 1 calc R . .
C13 C -0.16704(18) -0.35527(14) 0.89244(9) 0.0392(4) Uani 1 1 d . . .
H13 H -0.1010 -0.4185 0.9056 0.047 Uiso 1 1 calc R . .
C14 C 0.23222(15) -0.06209(13) 0.86918(7) 0.0305(3) Uani 1 1 d . . .
H14 H 0.2954 -0.1353 0.8786 0.037 Uiso 1 1 calc R . .
C15 C 0.25978(18) -0.01119(14) 0.79484(7) 0.0349(3) Uani 1 1 d . . .
H15A H 0.1990 0.0631 0.7874 0.042 Uiso 1 1 calc R . .
H15B H 0.3628 0.0139 0.7906 0.042 Uiso 1 1 calc R . .
C16 C 0.22535(17) -0.10579(14) 0.73971(7) 0.0321(3) Uani 1 1 d . . .
C17 C 0.08389(17) -0.12166(14) 0.71688(7) 0.0327(3) Uani 1 1 d . . .
H17 H 0.0092 -0.0713 0.7358 0.039 Uiso 1 1 calc R . .
C18 C 0.04875(17) -0.20891(14) 0.66732(7) 0.0333(3) Uani 1 1 d . . .
H18 H -0.0491 -0.2181 0.6526 0.040 Uiso 1 1 calc R . .
C19 C 0.15605(17) -0.28265(13) 0.63921(7) 0.0327(3) Uani 1 1 d . . .
O19 O 0.12954(12) -0.36839(10) 0.58900(5) 0.0405(3) Uani 1 1 d . . .
H19 H 0.0400 -0.3825 0.5869 0.061 Uiso 1 1 calc R . .
C20 C 0.29900(17) -0.26848(15) 0.66149(8) 0.0375(4) Uani 1 1 d . . .
H20 H 0.3734 -0.3190 0.6426 0.045 Uiso 1 1 calc R . .
C21 C 0.33253(17) -0.18092(15) 0.71109(8) 0.0361(4) Uani 1 1 d . . .
H21 H 0.4303 -0.1718 0.7259 0.043 Uiso 1 1 calc R . .
C22 C 0.26331(18) 0.04075(14) 0.92040(7) 0.0330(3) Uani 1 1 d . . .
O22 O 0.17512(13) 0.11297(11) 0.94215(6) 0.0464(3) Uani 1 1 d . . .
O23 O 0.40350(12) 0.04253(11) 0.93688(5) 0.0411(3) Uani 1 1 d . . .
C23 C 0.4477(2) 0.13698(16) 0.98600(9) 0.0491(4) Uani 1 1 d . . .
H23A H 0.3940 0.1263 1.0294 0.074 Uiso 1 1 calc R . .
H23B H 0.4270 0.2189 0.9667 0.074 Uiso 1 1 calc R . .
H23C H 0.5521 0.1295 0.9950 0.074 Uiso 1 1 calc R . .

loop_
_atom_site_aniso_label
_atom_site_aniso_U_11
_atom_site_aniso_U_22
_atom_site_aniso_U_33
_atom_site_aniso_U_23
_atom_site_aniso_U_13
_atom_site_aniso_U_12
C1 0.0327(8) 0.0289(8) 0.0232(7) -0.0009(6) -0.0004(6) 0.0007(6)
N1 0.0324(6) 0.0301(7) 0.0299(6) -0.0019(5) -0.0014(5) 0.0003(5)
C2 0.0292(7) 0.0255(7) 0.0330(7) 0.0034(6) 0.0004(6) -0.0025(6)
C3 0.0333(8) 0.0285(7) 0.0342(7) 0.0003(6) -0.0034(6) -0.0028(6)
C4 0.0341(8) 0.0300(8) 0.0508(9) -0.0035(7) 0.0019(7) -0.0001(7)
C5 0.0407(9) 0.0298(8) 0.0626(11) 0.0123(8) -0.0024(8) 0.0055(7)
C6 0.0545(11) 0.0491(10) 0.0412(9) 0.0176(8) -0.0055(8) 0.0056(9)
C7 0.0470(10) 0.0413(9) 0.0314(8) 0.0055(7) -0.0008(7) 0.0033(8)
C8 0.0343(8) 0.0299(8) 0.0292(7) -0.0042(6) 0.0012(6) 0.0004(6)
C9 0.0350(8) 0.0346(8) 0.0391(8) 0.0001(7) -0.0026(7) 0.0001(7)
C10 0.0352(9) 0.0437(10) 0.0499(9) -0.0017(8) -0.0051(7) 0.0044(7)
C11 0.0309(8) 0.0485(11) 0.0599(11) -0.0096(9) 0.0017(8) -0.0028(8)
C12 0.0406(9) 0.0359(9) 0.0632(11) -0.0069(9) 0.0079(8) -0.0073(8)
C13 0.0371(8) 0.0320(8) 0.0485(9) -0.0011(7) 0.0052(7) 0.0019(7)
C14 0.0326(8) 0.0276(7) 0.0312(7) -0.0004(6) -0.0040(6) 0.0013(6)
C15 0.0400(9) 0.0308(8) 0.0339(8) 0.0008(6) -0.0026(7) -0.0042(7)
C16 0.0392(8) 0.0297(7) 0.0274(7) 0.0042(6) -0.0015(6) -0.0017(7)
C17 0.0374(8) 0.0305(8) 0.0302(7) 0.0014(6) -0.0016(6) 0.0061(7)
C18 0.0359(8) 0.0348(8) 0.0294(7) 0.0034(6) -0.0040(6) 0.0007(7)
C19 0.0445(9) 0.0274(8) 0.0262(7) 0.0015(6) 0.0014(6) -0.0026(7)
O19 0.0503(7) 0.0345(6) 0.0369(6) -0.0082(5) 0.0035(5) -0.0045(5)
C20 0.0385(9) 0.0383(9) 0.0357(8) -0.0010(7) 0.0073(7) 0.0038(7)
C21 0.0325(8) 0.0407(9) 0.0351(8) 0.0001(7) 0.0006(6) -0.0037(7)
C22 0.0404(9) 0.0287(8) 0.0298(7) 0.0031(6) -0.0038(7) 0.0000(7)
O22 0.0511(7) 0.0386(6) 0.0493(7) -0.0116(6) -0.0095(6) 0.0089(6)
O23 0.0415(6) 0.0427(7) 0.0391(6) -0.0092(5) -0.0094(5) -0.0028(5)
C23 0.0621(11) 0.0426(10) 0.0427(9) -0.0085(8) -0.0156(8) -0.0076(9)

loop_
_atom_type_symbol
_atom_type_description
_atom_type_scat_dispersion_real
_atom_type_scat_dispersion_imag
_atom_type_scat_source
C C 0.0033 0.0016 'International Tables Vol C Tables 4.2.6.8 and 6.1.1.4'
H H 0.0000 0.0000 'International Tables Vol C Tables 4.2.6.8 and 6.1.1.4'
N N 0.0061 0.0033 'International Tables Vol C Tables 4.2.6.8 and 6.1.1.4'
O O 0.0106 0.0060 'International Tables Vol C Tables 4.2.6.8 and 6.1.1.4'

loop_
_geom_angle_atom_site_label_1
_geom_angle_atom_site_label_2
_geom_angle_atom_site_label_3
_geom_angle
_geom_angle_site_symmetry_1
_geom_angle_site_symmetry_3
_geom_angle_publ_flag
N1 C1 C8 117.59(13) . . ?
N1 C1 C2 125.66(13) . . ?
C8 C1 C2 116.75(12) . . ?
C1 N1 C14 120.05(13) . . ?
C3 C2 C7 119.48(14) . . ?
C3 C2 C1 120.37(12) . . ?
C7 C2 C1 120.10(13) . . ?
C2 C3 C4 120.21(14) . . ?
C2 C3 H3 119.9 . . ?
C4 C3 H3 119.9 . . ?
C5 C4 C3 120.10(15) . . ?
C5 C4 H4 120.0 . . ?
C3 C4 H4 120.0 . . ?
C4 C5 C6 119.98(15) . . ?
C4 C5 H5 120.0 . . ?
C6 C5 H5 120.0 . . ?
C5 C6 C7 119.89(15) . . ?
C5 C6 H6 120.1 . . ?
C7 C6 H6 120.1 . . ?
C6 C7 C2 120.32(16) . . ?
C6 C7 H7 119.8 . . ?
C2 C7 H7 119.8 . . ?
C13 C8 C9 118.28(14) . . ?
C13 C8 C1 121.78(14) . . ?
C9 C8 C1 119.93(13) . . ?
C10 C9 C8 120.56(15) . . ?
C10 C9 H9 119.7 . . ?
C8 C9 H9 119.7 . . ?
C9 C10 C11 120.56(16) . . ?
C9 C10 H10 119.7 . . ?
C11 C10 H10 119.7 . . ?
C12 C11 C10 119.21(16) . . ?
C12 C11 H11 120.4 . . ?
C10 C11 H11 120.4 . . ?
C11 C12 C13 120.40(16) . . ?
C11 C12 H12 119.8 . . ?
C13 C12 H12 119.8 . . ?
C12 C13 C8 120.98(16) . . ?
C12 C13 H13 119.5 . . ?
C8 C13 H13 119.5 . . ?
N1 C14 C22 108.48(12) . . ?
N1 C14 C15 108.18(12) . . ?
C22 C14 C15 108.09(12) . . ?
N1 C14 H14 110.7 . . ?
C22 C14 H14 110.7 . . ?
C15 C14 H14 110.7 . . ?
C16 C15 C14 112.05(12) . . ?
C16 C15 H15A 109.2 . . ?
C14 C15 H15A 109.2 . . ?
C16 C15 H15B 109.2 . . ?
C14 C15 H15B 109.2 . . ?
H15A C15 H15B 107.9 . . ?
C17 C16 C21 117.89(14) . . ?
C17 C16 C15 120.36(14) . . ?
C21 C16 C15 121.74(14) . . ?
C18 C17 C16 121.64(14) . . ?
C18 C17 H17 119.2 . . ?
C16 C17 H17 119.2 . . ?
C19 C18 C17 119.92(14) . . ?
C19 C18 H18 120.0 . . ?
C17 C18 H18 120.0 . . ?
O19 C19 C18 122.96(14) . . ?
O19 C19 C20 117.60(14) . . ?
C18 C19 C20 119.42(14) . . ?
C19 O19 H19 109.5 . . ?
C21 C20 C19 120.03(14) . . ?
C21 C20 H20 120.0 . . ?
C19 C20 H20 120.0 . . ?
C20 C21 C16 121.09(15) . . ?
C20 C21 H21 119.5 . . ?
C16 C21 H21 119.5 . . ?
O22 C22 O23 124.25(14) . . ?
O22 C22 C14 125.24(14) . . ?
O23 C22 C14 110.49(13) . . ?
C22 O23 C23 116.02(13) . . ?
O23 C23 H23A 109.5 . . ?
O23 C23 H23B 109.5 . . ?
H23A C23 H23B 109.5 . . ?
O23 C23 H23C 109.5 . . ?
H23A C23 H23C 109.5 . . ?
H23B C23 H23C 109.5 . . ?

loop_
_geom_bond_atom_site_label_1
_geom_bond_atom_site_label_2
_geom_bond_distance
_geom_bond_site_symmetry_2
_geom_bond_publ_flag
C1 N1 1.2829(19) . ?
C1 C8 1.487(2) . ?
C1 C2 1.505(2) . ?
N1 C14 1.4514(19) . ?
C2 C3 1.382(2) . ?
C2 C7 1.386(2) . ?
C3 C4 1.384(2) . ?
C3 H3 0.9500 . ?
C4 C5 1.379(2) . ?
C4 H4 0.9500 . ?
C5 C6 1.382(3) . ?
C5 H5 0.9500 . ?
C6 C7 1.383(2) . ?
C6 H6 0.9500 . ?
C7 H7 0.9500 . ?
C8 C13 1.386(2) . ?
C8 C9 1.400(2) . ?
C9 C10 1.379(2) . ?
C9 H9 0.9500 . ?
C10 C11 1.385(2) . ?
C10 H10 0.9500 . ?
C11 C12 1.383(3) . ?
C11 H11 0.9500 . ?
C12 C13 1.383(2) . ?
C12 H12 0.9500 . ?
C13 H13 0.9500 . ?
C14 C22 1.516(2) . ?
C14 C15 1.558(2) . ?
C14 H14 1.0000 . ?
C15 C16 1.511(2) . ?
C15 H15A 0.9900 . ?
C15 H15B 0.9900 . ?
C16 C17 1.386(2) . ?
C16 C21 1.393(2) . ?
C17 C18 1.383(2) . ?
C17 H17 0.9500 . ?
C18 C19 1.381(2) . ?
C18 H18 0.9500 . ?
C19 O19 1.3641(17) . ?
C19 C20 1.394(2) . ?
O19 H19 0.8400 . ?
C20 C21 1.382(2) . ?
C20 H20 0.9500 . ?
C21 H21 0.9500 . ?
C22 O22 1.2030(19) . ?
C22 O23 1.3302(19) . ?
O23 C23 1.4527(18) . ?
C23 H23A 0.9800 . ?
C23 H23B 0.9800 . ?
C23 H23C 0.9800 . ?

loop_
_geom_torsion_atom_site_label_1
_geom_torsion_atom_site_label_2
_geom_torsion_atom_site_label_3
_geom_torsion_atom_site_label_4
_geom_torsion
_geom_torsion_site_symmetry_1
_geom_torsion_site_symmetry_2
_geom_torsion_site_symmetry_3
_geom_torsion_site_symmetry_4
_geom_torsion_publ_flag
C8 C1 N1 C14 -173.35(11) . . . . ?
C2 C1 N1 C14 5.9(2) . . . . ?
N1 C1 C2 C3 -100.79(17) . . . . ?
C8 C1 C2 C3 78.44(17) . . . . ?
N1 C1 C2 C7 81.73(19) . . . . ?
C8 C1 C2 C7 -99.04(16) . . . . ?
C7 C2 C3 C4 0.3(2) . . . . ?
C1 C2 C3 C4 -177.16(13) . . . . ?
C2 C3 C4 C5 0.6(2) . . . . ?
C3 C4 C5 C6 -1.3(2) . . . . ?
C4 C5 C6 C7 1.1(3) . . . . ?
C5 C6 C7 C2 -0.2(3) . . . . ?
C3 C2 C7 C6 -0.5(2) . . . . ?
C1 C2 C7 C6 176.96(14) . . . . ?
N1 C1 C8 C13 -169.06(14) . . . . ?
C2 C1 C8 C13 11.65(19) . . . . ?
N1 C1 C8 C9 11.6(2) . . . . ?
C2 C1 C8 C9 -167.69(13) . . . . ?
C13 C8 C9 C10 0.2(2) . . . . ?
C1 C8 C9 C10 179.60(14) . . . . ?
C8 C9 C10 C11 -0.4(3) . . . . ?
C9 C10 C11 C12 0.3(3) . . . . ?
C10 C11 C12 C13 -0.2(3) . . . . ?
C11 C12 C13 C8 0.1(3) . . . . ?
C9 C8 C13 C12 -0.1(2) . . . . ?
C1 C8 C13 C12 -179.45(16) . . . . ?
C1 N1 C14 C22 -132.46(14) . . . . ?
C1 N1 C14 C15 110.51(14) . . . . ?
N1 C14 C15 C16 -60.27(16) . . . . ?
C22 C14 C15 C16 -177.55(12) . . . . ?
C14 C15 C16 C17 83.27(17) . . . . ?
C14 C15 C16 C21 -95.61(17) . . . . ?
C21 C16 C17 C18 0.0(2) . . . . ?
C15 C16 C17 C18 -178.91(13) . . . . ?
C16 C17 C18 C19 -0.2(2) . . . . ?
C17 C18 C19 O19 -178.38(13) . . . . ?
C17 C18 C19 C20 0.3(2) . . . . ?
O19 C19 C20 C21 178.48(14) . . . . ?
C18 C19 C20 C21 -0.3(2) . . . . ?
C19 C20 C21 C16 0.1(2) . . . . ?
C17 C16 C21 C20 0.0(2) . . . . ?
C15 C16 C21 C20 178.92(14) . . . . ?
N1 C14 C22 O22 -25.4(2) . . . . ?
C15 C14 C22 O22 91.68(18) . . . . ?
N1 C14 C22 O23 156.24(12) . . . . ?
C15 C14 C22 O23 -86.68(15) . . . . ?
O22 C22 O23 C23 1.8(2) . . . . ?
C14 C22 O23 C23 -179.79(12) . . . . ?

loop_
_cod_related_entry_id
_cod_related_entry_database
_cod_related_entry_code
1 ChemSpider 25944828
